data_7717017
loop_
_publ_author_name
'Kalisch, Tim'
'Schnakenburg, Gregor'
'Nikonov, Georgii I.'
'Streubel, Rainer'

_publ_section_title
;
 [4 + 1]- and [4 + 2]-cycloadditions of a thiazole-2-thione-based
 1,4-diphosphinine - broadening the scope.
;
_journal_issue 38
_journal_name_full 'Dalton transactions (Cambridge, England : 2003)'
_journal_page_first 16018
_journal_page_last 16022
_journal_paper_doi 10.1039/d4dt02029d
_journal_volume 53
_journal_year 2024
_chemical_formula_moiety 'C18 H24 N2 P2 S4'
_chemical_formula_sum 'C18 H24 N2 P2 S4'
_chemical_formula_weight 458.57
_chemical_name_systematic TK-326
_space_group_crystal_system triclinic
_space_group_IT_number 2
_space_group_name_Hall '-P 1'
_space_group_name_H-M_alt 'P -1'
_atom_sites_solution_hydrogens geom
_audit_creation_date 2022-03-25
_audit_creation_method
;
Olex2 1.2
(compiled 2018.05.29 svn.r3508 for OlexSys, GUI svn.r5506)
;
_audit_update_record
;
2024-06-27 deposited with the CCDC.	2024-09-10 downloaded from the CCDC.
;
_cell_angle_alpha 94.948(3)
_cell_angle_beta 94.001(3)
_cell_angle_gamma 96.798(3)
_cell_formula_units_Z 2
_cell_length_a 7.2842(5)
_cell_length_b 9.9259(6)
_cell_length_c 15.0111(9)
_cell_measurement_reflns_used 8115
_cell_measurement_temperature 100.00
_cell_measurement_theta_max 29.97
_cell_measurement_theta_min 2.59
_cell_volume 1070.17(12)
_computing_cell_refinement 'SAINT V8.40B (?, 2016)'
_computing_data_reduction 'SAINT V8.40B (?, 2016)'
_computing_molecular_graphics 'Olex2 (Dolomanov et al., 2009)'
_computing_publication_material 'Olex2 (Dolomanov et al., 2009)'
_computing_structure_refinement 'XL (Sheldrick, 2008)'
_computing_structure_solution 'SHELXT 2018/2 (Sheldrick, 2018)'
_diffrn_ambient_temperature 100
_diffrn_detector 'Bruker Photon100 detector'
_diffrn_detector_area_resol_mean 7.9
_diffrn_detector_type 'CMOS area detector'
_diffrn_measured_fraction_theta_full 0.996
_diffrn_measured_fraction_theta_max 0.995
_diffrn_measurement_device 'three-circle diffractometer'
_diffrn_measurement_device_type 'Bruker D8 Venture'
_diffrn_measurement_method '\w and \f scans'
_diffrn_radiation_monochromator 'mirror optics'
_diffrn_radiation_probe x-ray
_diffrn_radiation_type MoK\a
_diffrn_radiation_wavelength 0.71073
_diffrn_reflns_av_R_equivalents 0.0426
_diffrn_reflns_av_unetI/netI 0.0400
_diffrn_reflns_Laue_measured_fraction_full 0.996
_diffrn_reflns_Laue_measured_fraction_max 0.995
_diffrn_reflns_limit_h_max 10
_diffrn_reflns_limit_h_min -10
_diffrn_reflns_limit_k_max 13
_diffrn_reflns_limit_k_min -13
_diffrn_reflns_limit_l_max 21
_diffrn_reflns_limit_l_min -21
_diffrn_reflns_number 20653
_diffrn_reflns_point_group_measured_fraction_full 0.996
_diffrn_reflns_point_group_measured_fraction_max 0.995
_diffrn_reflns_theta_full 25.242
_diffrn_reflns_theta_max 29.966
_diffrn_reflns_theta_min 2.076
_diffrn_source 'microfocus sealed X-ray tube'
_diffrn_source_type 'Incoatec I\ms'
_diffrn_standards_number 0
_exptl_absorpt_coefficient_mu 0.600
_exptl_absorpt_correction_T_max 0.7460
_exptl_absorpt_correction_T_min 0.6744
_exptl_absorpt_correction_type empirical
_exptl_absorpt_process_details
;
SADABS-2016/2 (Bruker,2016/2) was used for absorption correction.
wR2(int) was 0.0724 before and 0.0476 after correction.
The Ratio of minimum to maximum transmission is 0.9040.
The \l/2 correction factor is Not present.
;
_exptl_crystal_colour 'clear colourless'
_exptl_crystal_colour_lustre clear
_exptl_crystal_colour_primary colourless
_exptl_crystal_density_diffrn 1.423
_exptl_crystal_description block
_exptl_crystal_F_000 480
_exptl_crystal_size_max 0.24
_exptl_crystal_size_mid 0.22
_exptl_crystal_size_min 0.1
_refine_diff_density_max 0.464
_refine_diff_density_min -0.285
_refine_diff_density_rms 0.062
_refine_ls_extinction_method none
_refine_ls_goodness_of_fit_ref 1.023
_refine_ls_hydrogen_treatment constr
_refine_ls_matrix_type full
_refine_ls_number_parameters 250
_refine_ls_number_reflns 6196
_refine_ls_number_restraints 226
_refine_ls_restrained_S_all 1.009
_refine_ls_R_factor_all 0.0354
_refine_ls_R_factor_gt 0.0297
_refine_ls_shift/su_max 0.001
_refine_ls_shift/su_mean 0.000
_refine_ls_structure_factor_coef Fsqd
_refine_ls_weighting_details 'w=1/[\s^2^(Fo^2^)+(0.0295P)^2^+0.4535P] where P=(Fo^2^+2Fc^2^)/3'
_refine_ls_weighting_scheme calc
_refine_ls_wR_factor_gt 0.0712
_refine_ls_wR_factor_ref 0.0747
_reflns_Friedel_coverage 0.000
_reflns_number_gt 5449
_reflns_number_total 6196
_reflns_threshold_expression 'I > 2\s(I)'
_cod_data_source_file d4dt02029d2.cif
_cod_data_source_block 3c
_cod_depositor_comments 'Adding full bibliography for 7717017--7717018.cif.'
_cod_database_code 7717017
_shelx_shelxl_version_number 2017/1
_shelx_space_group_comment
;
The symmetry employed for this shelxl refinement is uniquely defined
by the following loop, which should always be used as a source of
symmetry information in preference to the above space-group names.
They are only intended as comments.
;
_shelx_estimated_absorpt_t_max 0.942
_shelx_estimated_absorpt_t_min 0.869
_olex2_refinement_description
;
1. Fixed Uiso
 At 1.2 times of:
  All C(H,H) groups, All C(H,H,H,H) groups
 At 1.5 times of:
  All C(H,H,H) groups
2. Restrained distances
 C5-C6 \\sim C5-C6A
 with sigma of 0.001
3. Rigid body (RIGU) restrains
 All non-hydrogen atoms
 with sigma for 1-2 distances of 0.001 and sigma for 1-3 distances of 0.001
4. Others
 Sof(H5BC)=Sof(H5BD)=Sof(C6A)=Sof(H6AA)=Sof(H6AB)=Sof(H6AC)=1-FVAR(1)
 Sof(H5AA)=Sof(H5AB)=Sof(C6)=Sof(H6A)=Sof(H6B)=Sof(H6C)=FVAR(1)
5.a Secondary CH2 refined with riding coordinates:
 C4(H4A,H4B), C5(H5AA,H5AB), C5(H5BC,H5BD), C10(H10A,H10B), C11(H11A,H11B),
 C15(H15A,H15B), C17(H17A,H17B)
5.b Idealised Me refined as rotating group:
 C6(H6A,H6B,H6C), C12(H12A,H12B,H12C), C16(H16A,H16B,H16C), C18(H18A,H18B,
 H18C), C6A(H6AA,H6AB,H6AC)
;
_olex2_submission_special_instructions 'No special instructions were received'

loop_
_space_group_symop_operation_xyz
'x, y, z'
'-x, -y, -z'

loop_
_atom_site_label
_atom_site_type_symbol
_atom_site_fract_x
_atom_site_fract_y
_atom_site_fract_z
_atom_site_U_iso_or_equiv
_atom_site_adp_type
_atom_site_occupancy
_atom_site_site_symmetry_order
_atom_site_calc_flag
_atom_site_refinement_flags_posn
_atom_site_refinement_flags_adp
_atom_site_refinement_flags_occupancy
_atom_site_disorder_assembly
_atom_site_disorder_group
S1 S 0.15950(5) 0.62077(3) 0.44451(2) 0.01658(7) Uani 1 1 d . U . . .
S2 S 0.35094(5) 0.61804(4) 0.62816(2) 0.02267(8) Uani 1 1 d . U . . .
S3 S 0.68725(4) 0.50755(4) 0.16269(2) 0.01663(7) Uani 1 1 d . U . . .
S4 S 0.49816(5) 0.28842(4) 0.02458(2) 0.02329(8) Uani 1 1 d . U . . .
P1 P 0.20029(4) 0.68138(3) 0.24159(2) 0.01388(7) Uani 1 1 d . U . . .
P2 P 0.63987(5) 0.75416(4) 0.30598(2) 0.01539(8) Uani 1 1 d . U . . .
N1 N 0.50657(15) 0.69085(11) 0.47649(7) 0.0149(2) Uani 1 1 d . U . . .
N2 N 0.33878(15) 0.47597(11) 0.12579(7) 0.0138(2) Uani 1 1 d . U . . .
C1 C 0.28770(18) 0.66849(13) 0.35667(8) 0.0147(2) Uani 1 1 d . U . . .
C2 C 0.46846(18) 0.70099(13) 0.38541(8) 0.0146(2) Uani 1 1 d . U . . .
C3 C 0.35572(19) 0.64692(14) 0.52058(9) 0.0170(2) Uani 1 1 d . U . . .
C4 C 0.69315(19) 0.72172(15) 0.52331(9) 0.0187(3) Uani 1 1 d . U . . .
H4A H 0.786574 0.704811 0.480192 0.022 Uiso 1 1 calc R . . . .
H4B H 0.705386 0.659424 0.570864 0.022 Uiso 1 1 calc R . . . .
C5 C 0.7331(2) 0.86849(16) 0.56536(10) 0.0251(3) Uani 1 1 d D U . . .
H5AA H 0.635045 0.886010 0.605759 0.030 Uiso 0.889(4) 1 calc R . P A 1
H5AB H 0.852417 0.878945 0.602673 0.030 Uiso 0.889(4) 1 calc R . P A 1
H5BC H 0.684231 0.928866 0.522752 0.030 Uiso 0.111(4) 1 calc R . P A 2
H5BD H 0.665325 0.877426 0.620050 0.030 Uiso 0.111(4) 1 calc R . P A 2
C6 C 0.7433(2) 0.97425(17) 0.50001(12) 0.0252(4) Uani 0.889(4) 1 d D U P A 1
H6A H 0.844101 0.961008 0.461448 0.038 Uiso 0.889(4) 1 calc GR . P A 1
H6B H 0.766986 1.065135 0.532789 0.038 Uiso 0.889(4) 1 calc GR . P A 1
H6C H 0.625522 0.965869 0.463001 0.038 Uiso 0.889(4) 1 calc GR . P A 1
C7 C 0.55673(18) 0.61684(13) 0.21936(8) 0.0146(2) Uani 1 1 d . U . . .
C8 C 0.37559(17) 0.58537(13) 0.19131(8) 0.0134(2) Uani 1 1 d . U . . .
C9 C 0.49179(18) 0.41923(14) 0.10090(9) 0.0162(2) Uani 1 1 d . U . . .
C10 C 0.15221(18) 0.42376(14) 0.08496(9) 0.0159(2) Uani 1 1 d . U . . .
H10A H 0.158172 0.401606 0.019730 0.019 Uiso 1 1 calc R . . . .
H10B H 0.070009 0.495721 0.093099 0.019 Uiso 1 1 calc R . . . .
C11 C 0.0691(2) 0.29662(14) 0.12577(10) 0.0200(3) Uani 1 1 d . U . . .
H11A H -0.062284 0.273917 0.102164 0.024 Uiso 1 1 calc R . . . .
H11B H 0.135637 0.219295 0.106093 0.024 Uiso 1 1 calc R . . . .
C12 C 0.0784(2) 0.31206(15) 0.22797(10) 0.0220(3) Uani 1 1 d . U . . .
H12A H 0.012985 0.388429 0.248221 0.033 Uiso 1 1 calc GR . . . .
H12B H 0.208410 0.329651 0.252128 0.033 Uiso 1 1 calc GR . . . .
H12C H 0.019913 0.228019 0.249249 0.033 Uiso 1 1 calc GR . . . .
C13 C 0.32529(19) 0.85439(14) 0.23194(9) 0.0170(2) Uani 1 1 d . U . . .
C14 C 0.5056(2) 0.88483(14) 0.25881(9) 0.0176(2) Uani 1 1 d . U . . .
C15 C 0.2052(2) 0.94808(15) 0.18841(10) 0.0223(3) Uani 1 1 d . U . . .
H15A H 0.275149 1.040336 0.191135 0.027 Uiso 1 1 calc R . . . .
H15B H 0.094219 0.954927 0.222232 0.027 Uiso 1 1 calc R . . . .
C16 C 0.1435(2) 0.89729(17) 0.09025(10) 0.0277(3) Uani 1 1 d . U . . .
H16A H 0.252609 0.896355 0.055653 0.042 Uiso 1 1 calc GR . . . .
H16B H 0.061015 0.958202 0.065270 0.042 Uiso 1 1 calc GR . . . .
H16C H 0.077337 0.804884 0.087114 0.042 Uiso 1 1 calc GR . . . .
C17 C 0.6244(2) 1.01562(15) 0.24340(10) 0.0240(3) Uani 1 1 d . U . . .
H17A H 0.728693 1.035573 0.290422 0.029 Uiso 1 1 calc R . . . .
H17B H 0.549280 1.092486 0.246854 0.029 Uiso 1 1 calc R . . . .
C18 C 0.6996(2) 0.99995(18) 0.15099(11) 0.0300(3) Uani 1 1 d . U . . .
H18A H 0.596683 0.991470 0.104378 0.045 Uiso 1 1 calc GR . . . .
H18B H 0.762844 0.918145 0.145700 0.045 Uiso 1 1 calc GR . . . .
H18C H 0.787474 1.080189 0.143670 0.045 Uiso 1 1 calc GR . . . .
C6A C 0.9342(7) 0.9165(18) 0.5899(10) 0.035(4) Uani 0.111(4) 1 d D U P A 2
H6AA H 0.978244 0.869699 0.640640 0.053 Uiso 0.111(4) 1 calc GR . P A 2
H6AB H 0.950774 1.015040 0.606735 0.053 Uiso 0.111(4) 1 calc GR . P A 2
H6AC H 1.005466 0.896174 0.538452 0.053 Uiso 0.111(4) 1 calc GR . P A 2

loop_
_atom_site_aniso_label
_atom_site_aniso_U_11
_atom_site_aniso_U_22
_atom_site_aniso_U_33
_atom_site_aniso_U_23
_atom_site_aniso_U_13
_atom_site_aniso_U_12
S1 0.01629(15) 0.01797(15) 0.01599(15) 0.00229(12) 0.00563(11) 0.00127(12)
S2 0.03238(19) 0.02351(18) 0.01288(15) 0.00359(13) 0.00573(13) 0.00304(15)
S3 0.01338(14) 0.02273(16) 0.01441(14) 0.00030(12) 0.00230(11) 0.00527(12)
S4 0.02791(18) 0.02207(17) 0.02031(17) -0.00495(13) 0.00265(13) 0.00948(14)
P1 0.01264(15) 0.01528(15) 0.01381(15) 0.00023(12) 0.00125(11) 0.00289(12)
P2 0.01317(15) 0.01938(16) 0.01264(15) -0.00014(12) 0.00178(11) -0.00124(12)
N1 0.0169(5) 0.0162(5) 0.0119(5) 0.0007(4) 0.0021(4) 0.0033(4)
N2 0.0144(5) 0.0137(5) 0.0132(5) -0.0003(4) 0.0014(4) 0.0022(4)
C1 0.0151(5) 0.0161(6) 0.0134(5) 0.0011(4) 0.0039(4) 0.0017(5)
C2 0.0161(5) 0.0161(6) 0.0118(5) 0.0008(4) 0.0026(4) 0.0025(4)
C3 0.0219(6) 0.0156(6) 0.0142(5) 0.0010(5) 0.0041(4) 0.0041(5)
C4 0.0187(6) 0.0222(6) 0.0153(6) 0.0008(5) -0.0020(5) 0.0055(5)
C5 0.0244(7) 0.0248(7) 0.0238(7) -0.0053(5) -0.0005(6) 0.0013(6)
C6 0.0254(8) 0.0210(8) 0.0272(8) -0.0011(6) -0.0021(6) -0.0001(6)
C7 0.0144(5) 0.0168(6) 0.0125(5) -0.0001(4) 0.0027(4) 0.0021(4)
C8 0.0149(5) 0.0136(5) 0.0120(5) 0.0013(4) 0.0024(4) 0.0022(4)
C9 0.0173(6) 0.0175(6) 0.0144(6) 0.0010(4) 0.0020(4) 0.0043(5)
C10 0.0155(5) 0.0162(6) 0.0151(6) -0.0006(5) -0.0014(4) 0.0016(4)
C11 0.0198(6) 0.0159(6) 0.0228(6) 0.0000(5) -0.0004(5) -0.0015(5)
C12 0.0214(7) 0.0225(7) 0.0220(6) 0.0058(5) 0.0024(5) -0.0007(5)
C13 0.0237(6) 0.0140(5) 0.0137(5) 0.0005(5) 0.0037(5) 0.0038(5)
C14 0.0240(6) 0.0142(6) 0.0142(6) 0.0001(5) 0.0033(5) 0.0000(5)
C15 0.0314(7) 0.0178(6) 0.0192(6) 0.0017(5) 0.0022(5) 0.0097(6)
C16 0.0349(8) 0.0329(8) 0.0181(6) 0.0028(6) 0.0006(6) 0.0166(7)
C17 0.0312(8) 0.0167(6) 0.0220(6) 0.0007(5) 0.0032(6) -0.0055(5)
C18 0.0322(8) 0.0295(8) 0.0264(7) 0.0049(6) 0.0080(6) -0.0090(7)
C6A 0.031(3) 0.047(7) 0.024(7) 0.008(6) -0.008(4) -0.013(4)

loop_
_atom_type_symbol
_atom_type_description
_atom_type_scat_dispersion_real
_atom_type_scat_dispersion_imag
_atom_type_scat_source
C C 0.0033 0.0016 'International Tables Vol C Tables 4.2.6.8 and 6.1.1.4'
H H 0.0000 0.0000 'International Tables Vol C Tables 4.2.6.8 and 6.1.1.4'
N N 0.0061 0.0033 'International Tables Vol C Tables 4.2.6.8 and 6.1.1.4'
P P 0.1023 0.0942 'International Tables Vol C Tables 4.2.6.8 and 6.1.1.4'
S S 0.1246 0.1234 'International Tables Vol C Tables 4.2.6.8 and 6.1.1.4'

loop_
_geom_angle_atom_site_label_1
_geom_angle_atom_site_label_2
_geom_angle_atom_site_label_3
_geom_angle
_geom_angle_site_symmetry_1
_geom_angle_site_symmetry_3
_geom_angle_publ_flag
C1 S1 C3 92.21(6) . . ?
C7 S3 C9 92.43(6) . . ?
C1 P1 C8 94.52(6) . . ?
C1 P1 C13 96.19(6) . . ?
C8 P1 C13 96.01(6) . . ?
C2 P2 C14 95.36(6) . . ?
C7 P2 C2 95.05(6) . . ?
C7 P2 C14 96.35(6) . . ?
C2 N1 C4 123.86(11) . . ?
C3 N1 C2 114.66(11) . . ?
C3 N1 C4 121.48(11) . . ?
C8 N2 C10 123.77(11) . . ?
C9 N2 C8 114.66(11) . . ?
C9 N2 C10 121.56(11) . . ?
S1 C1 P1 127.11(8) . . ?
C2 C1 S1 110.41(10) . . ?
C2 C1 P1 122.45(10) . . ?
N1 C2 P2 125.90(10) . . ?
C1 C2 P2 120.21(10) . . ?
C1 C2 N1 113.89(11) . . ?
S2 C3 S1 123.45(8) . . ?
N1 C3 S1 108.82(9) . . ?
N1 C3 S2 127.72(11) . . ?
N1 C4 H4A 109.1 . . ?
N1 C4 H4B 109.1 . . ?
N1 C4 C5 112.61(11) . . ?
H4A C4 H4B 107.8 . . ?
C5 C4 H4A 109.1 . . ?
C5 C4 H4B 109.1 . . ?
C4 C5 H5AA 108.5 . . ?
C4 C5 H5AB 108.5 . . ?
C4 C5 H5BC 108.7 . . ?
C4 C5 H5BD 108.7 . . ?
H5AA C5 H5AB 107.5 . . ?
H5BC C5 H5BD 107.6 . . ?
C6 C5 C4 115.06(13) . . ?
C6 C5 H5AA 108.5 . . ?
C6 C5 H5AB 108.5 . . ?
C6A C5 C4 114.4(7) . . ?
C6A C5 H5BC 108.7 . . ?
C6A C5 H5BD 108.7 . . ?
C5 C6 H6A 109.5 . . ?
C5 C6 H6B 109.5 . . ?
C5 C6 H6C 109.5 . . ?
H6A C6 H6B 109.5 . . ?
H6A C6 H6C 109.5 . . ?
H6B C6 H6C 109.5 . . ?
S3 C7 P2 127.41(8) . . ?
C8 C7 S3 110.13(10) . . ?
C8 C7 P2 122.45(10) . . ?
N2 C8 P1 125.56(9) . . ?
C7 C8 P1 120.35(10) . . ?
C7 C8 N2 114.06(11) . . ?
S4 C9 S3 123.98(8) . . ?
N2 C9 S3 108.71(9) . . ?
N2 C9 S4 127.31(10) . . ?
N2 C10 H10A 109.1 . . ?
N2 C10 H10B 109.1 . . ?
N2 C10 C11 112.37(11) . . ?
H10A C10 H10B 107.9 . . ?
C11 C10 H10A 109.1 . . ?
C11 C10 H10B 109.1 . . ?
C10 C11 H11A 108.8 . . ?
C10 C11 H11B 108.8 . . ?
H11A C11 H11B 107.7 . . ?
C12 C11 C10 113.97(11) . . ?
C12 C11 H11A 108.8 . . ?
C12 C11 H11B 108.8 . . ?
C11 C12 H12A 109.5 . . ?
C11 C12 H12B 109.5 . . ?
C11 C12 H12C 109.5 . . ?
H12A C12 H12B 109.5 . . ?
H12A C12 H12C 109.5 . . ?
H12B C12 H12C 109.5 . . ?
C14 C13 P1 121.03(10) . . ?
C14 C13 C15 125.63(13) . . ?
C15 C13 P1 113.28(10) . . ?
C13 C14 P2 120.71(10) . . ?
C13 C14 C17 124.86(13) . . ?
C17 C14 P2 113.93(10) . . ?
C13 C15 H15A 109.2 . . ?
C13 C15 H15B 109.2 . . ?
C13 C15 C16 111.93(12) . . ?
H15A C15 H15B 107.9 . . ?
C16 C15 H15A 109.2 . . ?
C16 C15 H15B 109.2 . . ?
C15 C16 H16A 109.5 . . ?
C15 C16 H16B 109.5 . . ?
C15 C16 H16C 109.5 . . ?
H16A C16 H16B 109.5 . . ?
H16A C16 H16C 109.5 . . ?
H16B C16 H16C 109.5 . . ?
C14 C17 H17A 109.8 . . ?
C14 C17 H17B 109.8 . . ?
C14 C17 C18 109.37(12) . . ?
H17A C17 H17B 108.2 . . ?
C18 C17 H17A 109.8 . . ?
C18 C17 H17B 109.8 . . ?
C17 C18 H18A 109.5 . . ?
C17 C18 H18B 109.5 . . ?
C17 C18 H18C 109.5 . . ?
H18A C18 H18B 109.5 . . ?
H18A C18 H18C 109.5 . . ?
H18B C18 H18C 109.5 . . ?
C5 C6A H6AA 109.5 . . ?
C5 C6A H6AB 109.5 . . ?
C5 C6A H6AC 109.5 . . ?
H6AA C6A H6AB 109.5 . . ?
H6AA C6A H6AC 109.5 . . ?
H6AB C6A H6AC 109.5 . . ?

loop_
_geom_bond_atom_site_label_1
_geom_bond_atom_site_label_2
_geom_bond_distance
_geom_bond_site_symmetry_2
_geom_bond_publ_flag
S1 C1 1.7349(13) . ?
S1 C3 1.7457(14) . ?
S2 C3 1.6664(14) . ?
S3 C7 1.7327(13) . ?
S3 C9 1.7424(14) . ?
S4 C9 1.6630(14) . ?
P1 C1 1.8193(13) . ?
P1 C8 1.8458(13) . ?
P1 C13 1.8682(14) . ?
P2 C2 1.8493(13) . ?
P2 C7 1.8177(14) . ?
P2 C14 1.8713(14) . ?
N1 C2 1.3907(16) . ?
N1 C3 1.3687(17) . ?
N1 C4 1.4717(17) . ?
N2 C8 1.3886(16) . ?
N2 C9 1.3673(16) . ?
N2 C10 1.4674(16) . ?
C1 C2 1.3491(18) . ?
C4 H4A 0.9900 . ?
C4 H4B 0.9900 . ?
C4 C5 1.523(2) . ?
C5 H5AA 0.9900 . ?
C5 H5AB 0.9900 . ?
C5 H5BC 0.9900 . ?
C5 H5BD 0.9900 . ?
C5 C6 1.496(2) . ?
C5 C6A 1.496(3) . ?
C6 H6A 0.9800 . ?
C6 H6B 0.9800 . ?
C6 H6C 0.9800 . ?
C7 C8 1.3484(18) . ?
C10 H10A 0.9900 . ?
C10 H10B 0.9900 . ?
C10 C11 1.5292(19) . ?
C11 H11A 0.9900 . ?
C11 H11B 0.9900 . ?
C11 C12 1.524(2) . ?
C12 H12A 0.9800 . ?
C12 H12B 0.9800 . ?
C12 H12C 0.9800 . ?
C13 C14 1.338(2) . ?
C13 C15 1.5084(19) . ?
C14 C17 1.5168(19) . ?
C15 H15A 0.9900 . ?
C15 H15B 0.9900 . ?
C15 C16 1.534(2) . ?
C16 H16A 0.9800 . ?
C16 H16B 0.9800 . ?
C16 H16C 0.9800 . ?
C17 H17A 0.9900 . ?
C17 H17B 0.9900 . ?
C17 C18 1.529(2) . ?
C18 H18A 0.9800 . ?
C18 H18B 0.9800 . ?
C18 H18C 0.9800 . ?
C6A H6AA 0.9800 . ?
C6A H6AB 0.9800 . ?
C6A H6AC 0.9800 . ?

loop_
_geom_torsion_atom_site_label_1
_geom_torsion_atom_site_label_2
_geom_torsion_atom_site_label_3
_geom_torsion_atom_site_label_4
_geom_torsion
_geom_torsion_site_symmetry_1
_geom_torsion_site_symmetry_2
_geom_torsion_site_symmetry_3
_geom_torsion_site_symmetry_4
_geom_torsion_publ_flag
S1 C1 C2 P2 179.33(7) . . . . ?
S1 C1 C2 N1 -1.03(15) . . . . ?
S3 C7 C8 P1 178.43(7) . . . . ?
S3 C7 C8 N2 0.10(14) . . . . ?
P1 C1 C2 P2 -2.64(17) . . . . ?
P1 C1 C2 N1 177.00(9) . . . . ?
P1 C13 C14 P2 0.66(16) . . . . ?
P1 C13 C14 C17 172.11(11) . . . . ?
P1 C13 C15 C16 -64.85(15) . . . . ?
P2 C7 C8 P1 -0.64(16) . . . . ?
P2 C7 C8 N2 -178.96(9) . . . . ?
P2 C14 C17 C18 86.18(14) . . . . ?
N1 C4 C5 C6 -66.13(17) . . . . ?
N1 C4 C5 C6A -163.1(6) . . . . ?
N2 C10 C11 C12 50.43(16) . . . . ?
C1 S1 C3 S2 -178.48(9) . . . . ?
C1 S1 C3 N1 0.41(10) . . . . ?
C1 P1 C8 N2 129.76(11) . . . . ?
C1 P1 C8 C7 -48.36(12) . . . . ?
C1 P1 C13 C14 47.17(12) . . . . ?
C1 P1 C13 C15 -135.35(10) . . . . ?
C2 P2 C7 S3 -130.27(9) . . . . ?
C2 P2 C7 C8 48.62(12) . . . . ?
C2 P2 C14 C13 -48.73(12) . . . . ?
C2 P2 C14 C17 138.94(10) . . . . ?
C2 N1 C3 S1 -1.08(14) . . . . ?
C2 N1 C3 S2 177.75(10) . . . . ?
C2 N1 C4 C5 93.28(15) . . . . ?
C3 S1 C1 P1 -177.57(10) . . . . ?
C3 S1 C1 C2 0.35(11) . . . . ?
C3 N1 C2 P2 -178.97(10) . . . . ?
C3 N1 C2 C1 1.41(17) . . . . ?
C3 N1 C4 C5 -87.87(15) . . . . ?
C4 N1 C2 P2 -0.04(18) . . . . ?
C4 N1 C2 C1 -179.66(12) . . . . ?
C4 N1 C3 S1 179.96(10) . . . . ?
C4 N1 C3 S2 -1.21(19) . . . . ?
C7 S3 C9 S4 179.74(9) . . . . ?
C7 S3 C9 N2 0.00(10) . . . . ?
C7 P2 C2 N1 133.66(12) . . . . ?
C7 P2 C2 C1 -46.74(12) . . . . ?
C7 P2 C14 C13 46.97(12) . . . . ?
C7 P2 C14 C17 -125.35(10) . . . . ?
C8 P1 C1 S1 -132.11(9) . . . . ?
C8 P1 C1 C2 50.21(12) . . . . ?
C8 P1 C13 C14 -48.06(12) . . . . ?
C8 P1 C13 C15 129.43(10) . . . . ?
C8 N2 C9 S3 0.06(14) . . . . ?
C8 N2 C9 S4 -179.67(10) . . . . ?
C8 N2 C10 C11 -100.00(14) . . . . ?
C9 S3 C7 P2 178.95(9) . . . . ?
C9 S3 C7 C8 -0.06(10) . . . . ?
C9 N2 C8 P1 -178.33(9) . . . . ?
C9 N2 C8 C7 -0.11(16) . . . . ?
C9 N2 C10 C11 80.37(15) . . . . ?
C10 N2 C8 P1 2.02(17) . . . . ?
C10 N2 C8 C7 -179.76(12) . . . . ?
C10 N2 C9 S3 179.72(9) . . . . ?
C10 N2 C9 S4 -0.01(18) . . . . ?
C13 P1 C1 S1 131.34(9) . . . . ?
C13 P1 C1 C2 -46.34(12) . . . . ?
C13 P1 C8 N2 -133.52(11) . . . . ?
C13 P1 C8 C7 48.36(12) . . . . ?
C13 C14 C17 C18 -85.77(18) . . . . ?
C14 P2 C2 N1 -129.46(12) . . . . ?
C14 P2 C2 C1 50.14(12) . . . . ?
C14 P2 C7 S3 133.75(9) . . . . ?
C14 P2 C7 C8 -47.36(12) . . . . ?
C14 C13 C15 C16 112.50(16) . . . . ?
C15 C13 C14 P2 -176.50(10) . . . . ?
C15 C13 C14 C17 -5.1(2) . . . . ?
